data_4030479
loop_
_publ_author_name
'Schleid, Thomas'

_publ_section_title
;
 Crystal structures of D-Y2S3 and Y2OS2
;
_journal_name_full 'European Journal of Solid State and Inorganic Chemistry'
_journal_page_first 1015
_journal_page_last 1028
_journal_volume 29
_journal_year 1992
_chemical_formula_sum 'S3 Y2'
_chemical_formula_weight 274.007
_space_group_IT_number 11
_symmetry_cell_setting monoclinic
_symmetry_Int_Tables_number 11
_symmetry_space_group_name_Hall '-P 2yb'
_symmetry_space_group_name_H-M 'P 1 21/m 1'
_cell_angle_alpha 90
_cell_angle_beta 98.601(4)
_cell_angle_gamma 90
_cell_formula_units_Z 6
_cell_length_a 17.5234(9)
_cell_length_b 4.0107(3)
_cell_length_c 10.1736(6)
_cell_volume 706.97(8)
_diffrn_ambient_temperature 293
_diffrn_radiation_probe x-ray
_diffrn_radiation_type MoK\a
_diffrn_radiation_wavelength 0.71069
_exptl_absorpt_coefficient_mu 25.627
_exptl_crystal_density_diffrn 3.862
_exptl_crystal_F_000 756
_refine_ls_number_reflns 2974
_refine_ls_R_factor_gt 0.042
_refine_ls_wR_factor_gt 0.028
_cod_data_source_file EJSSIC-1992-29-1015-1028-1.cif
_cod_data_source_block Y2S3
_cod_original_sg_symbol_H-M 'P 21/m'
_cod_database_code 4030479

loop_
_symmetry_equiv_pos_site_id
_symmetry_equiv_pos_as_xyz
1 x,y,z
2 -x,1/2+y,-z
3 -x,-y,-z
4 x,1/2-y,z

loop_
_atom_site_aniso_label
_atom_site_aniso_U_11
_atom_site_aniso_U_22
_atom_site_aniso_U_33
_atom_site_aniso_U_23
_atom_site_aniso_U_13
_atom_site_aniso_U_12
Y1 0.0147(2) 0.0223(3) 0.0111(2) 0.0000 0.0020(2) 0.0000
Y2 0.0162(2) 0.0215(3) 0.0135(3) 0.0000 0.0074(2) 0.0000
Y3 0.0158(2) 0.0251(3) 0.0134(3) 0.0000 0.0035(2) 0.0000
Y4 0.0175(2) 0.0258(3) 0.0132(3) 0.0000 0.0002(2) 0.0000
Y5 0.0210(3) 0.0231(3) 0.0127(3) 0.0000 0.0076(2) 0.0000
Y6 0.0153(2) 0.0243(3) 0.0100(2) 0.0000 0.0046(2) 0.0000
S1 0.0166(7) 0.0301(10) 0.0132(7) 0.0000 0.0036(5) 0.0000
S2 0.0211(7) 0.0238(9) 0.0159(7) 0.0000 0.0074(6) 0.0000
S3 0.0176(6) 0.0248(9) 0.0146(7) 0.0000 0.0069(5) 0.0000
S4 0.0215(7) 0.0397(11) 0.0168(8) 0.0000 0.0094(6) 0.0000
S5 0.0214(7) 0.0207(8) 0.0179(7) 0.0000 0.0064(6) 0.0000
S6 0.0181(6) 0.0219(8) 0.0155(7) 0.0000 0.0052(5) 0.0000
S7 0.0208(7) 0.0313(10) 0.0139(7) 0.0000 0.0044(6) 0.0000
S8 0.0261(7) 0.0325(10) 0.0149(7) 0.0000 0.0063(6) 0.0000
S9 0.0219(7) 0.0264(9) 0.0154(7) 0.0000 0.0055(6) 0.0000

loop_
_atom_site_label
_atom_site_type_symbol
_atom_site_thermal_displace_type
_atom_site_fract_x
_atom_site_fract_y
_atom_site_fract_z
_atom_site_occupancy
_atom_site_U_iso_or_equiv
Y1 Y Uani 0.02035(3) 0.25000 0.18894(6) 1.000 0.0160(1)
Y2 Y Uani 0.43014(3) 0.25000 0.12496(6) 1.000 0.0165(2)
Y3 Y Uani 0.78104(3) 0.25000 0.82890(6) 1.000 0.0180(2)
Y4 Y Uani 0.72018(3) 0.25000 0.18695(6) 1.000 0.0191(2)
Y5 Y Uani 0.39802(3) 0.25000 0.48682(6) 1.000 0.0184(2)
Y6 Y Uani 0.11530(3) 0.25000 0.54933(6) 1.000 0.0163(1)
S1 S Uani 0.57570(8) 0.25000 0.0514(2) 1.000 0.0198(5)
S2 S Uani 0.87313(8) 0.25000 0.2674(2) 1.000 0.0198(4)
S3 S Uani 0.96669(8) 0.25000 0.6153(2) 1.000 0.0185(4)
S4 S Uani 0.28168(8) 0.25000 0.6371(2) 1.000 0.0253(5)
S5 S Uani 0.26796(8) 0.25000 0.0077(2) 1.000 0.0197(4)
S6 S Uani 0.63022(8) 0.25000 0.7109(2) 1.000 0.0182(4)
S7 S Uani 0.92422(9) 0.25000 0.9505(2) 1.000 0.0218(5)
S8 S Uani 0.18450(9) 0.25000 0.3206(2) 1.000 0.0242(5)
S9 S Uani 0.53170(8) 0.25000 0.3663(2) 1.000 0.0210(4)

loop_
_atom_type_symbol
_atom_type_description
_atom_type_scat_dispersion_real
_atom_type_scat_dispersion_imag
_atom_type_scat_source
S S 0.1246 0.1234 ' International Tables Vol C Tables 4.2.6.8 and 6.1.1.4'
Y Y -2.7962 3.5667 ' International Tables Vol C Tables 4.2.6.8 and 6.1.1.4'

loop_
_geom_angle_atom_site_label_1
_geom_angle_atom_site_label_2
_geom_angle_atom_site_label_3
_geom_angle
_geom_angle_site_symmetry_1
_geom_angle_site_symmetry_3
_geom_angle_publ_flag
S7 Y1 S8 145.19(6) 1_454 . yes
S2 Y1 S8 137.37(6) 1_455 . yes
S3 Y1 S8 73.26(4) 2_646 . yes
S7 Y1 S8 80.72(5) 2_646 . yes
S3 Y1 S8 73.26(4) 2_656 . yes
S7 Y1 S8 80.72(5) 2_656 . yes
S2 Y1 S7 77.44(6) 1_455 1_454 yes
S3 Y1 S7 126.96(4) 2_646 1_454 yes
S7 Y1 S7 76.01(5) 1_454 2_646 yes
S3 Y1 S7 126.96(4) 2_656 1_454 yes
S7 Y1 S7 76.01(5) 1_454 2_656 yes
S2 Y1 S3 77.25(4) 1_455 2_646 yes
S2 Y1 S7 124.24(4) 1_455 2_646 yes
S2 Y1 S3 77.25(4) 1_455 2_656 yes
S2 Y1 S7 124.24(4) 1_455 2_656 yes
S3 Y1 S7 81.15(4) 2_646 2_646 yes
S3 Y1 S3 91.01(5) 2_646 2_656 yes
S3 Y1 S7 153.97(5) 2_646 2_656 yes
S3 Y1 S7 153.97(5) 2_656 2_646 yes
S7 Y1 S7 95.07(4) 2_646 2_656 yes
S3 Y1 S7 81.15(4) 2_656 2_656 yes
S1 Y2 S5 140.58(6) . . yes
S1 Y2 S9 75.34(5) . . yes
S1 Y2 S1 76.31(4) . 2_645 yes
S1 Y2 S6 125.82(4) . 2_646 yes
S1 Y2 S1 76.31(4) . 2_655 yes
S1 Y2 S6 125.82(4) . 2_656 yes
S5 Y2 S9 144.08(5) . . yes
S1 Y2 S5 77.81(4) 2_645 . yes
S5 Y2 S6 79.56(4) . 2_646 yes
S1 Y2 S5 77.81(4) 2_655 . yes
S5 Y2 S6 79.56(4) . 2_656 yes
S1 Y2 S9 122.72(4) 2_645 . yes
S6 Y2 S9 74.65(4) 2_646 . yes
S1 Y2 S9 122.72(4) 2_655 . yes
S6 Y2 S9 74.65(4) 2_656 . yes
S1 Y2 S6 83.56(4) 2_645 2_646 yes
S1 Y2 S1 96.76(5) 2_645 2_655 yes
S1 Y2 S6 156.75(5) 2_645 2_656 yes
S1 Y2 S6 156.75(5) 2_655 2_646 yes
S6 Y2 S6 87.19(4) 2_646 2_656 yes
S1 Y2 S6 83.56(4) 2_655 2_656 yes
S6 Y3 S7 177.97(6) . . yes
S5 Y3 S6 84.22(4) 2_646 . yes
S6 Y3 S8 92.09(5) . 2_646 yes
S5 Y3 S6 84.22(4) 2_656 . yes
S6 Y3 S8 92.09(5) . 2_656 yes
S5 Y3 S7 94.36(5) 2_646 . yes
S7 Y3 S8 89.24(5) . 2_646 yes
S5 Y3 S7 94.36(5) 2_656 . yes
S7 Y3 S8 89.24(5) . 2_656 yes
S5 Y3 S8 85.15(4) 2_646 2_646 yes
S5 Y3 S5 90.68(4) 2_646 2_656 yes
S5 Y3 S8 174.69(4) 2_646 2_656 yes
S5 Y3 S8 174.69(4) 2_656 2_646 yes
S8 Y3 S8 98.82(5) 2_646 2_656 yes
S5 Y3 S8 85.15(4) 2_656 2_656 yes
S1 Y4 S2 167.17(6) . . yes
S1 Y4 S5 78.75(4) . 2_645 yes
S1 Y4 S4 103.67(4) . 2_646 yes
S1 Y4 S5 78.75(4) . 2_655 yes
S1 Y4 S4 103.67(4) . 2_656 yes
S2 Y4 S5 92.22(4) . 2_645 yes
S2 Y4 S4 84.72(4) . 2_646 yes
S2 Y4 S5 92.22(4) . 2_655 yes
S2 Y4 S4 84.72(4) . 2_656 yes
S4 Y4 S5 86.97(4) 2_646 2_645 yes
S5 Y4 S5 89.53(4) 2_645 2_655 yes
S4 Y4 S5 175.26(4) 2_656 2_645 yes
S4 Y4 S5 175.26(4) 2_646 2_655 yes
S4 Y4 S4 96.33(5) 2_646 2_656 yes
S4 Y4 S5 86.97(4) 2_656 2_655 yes
S4 Y5 S9 171.95(6) . . yes
S4 Y5 S6 109.43(4) . 2_646 yes
S4 Y5 S9 90.41(5) . 2_646 yes
S4 Y5 S6 109.43(4) . 2_656 yes
S4 Y5 S9 90.41(5) . 2_656 yes
S6 Y5 S9 75.98(4) 2_646 . yes
S9 Y5 S9 84.24(4) . 2_646 yes
S6 Y5 S9 75.98(4) 2_656 . yes
S9 Y5 S9 84.24(4) . 2_656 yes
S6 Y5 S9 83.30(4) 2_646 2_646 yes
S6 Y5 S6 90.20(4) 2_646 2_656 yes
S6 Y5 S9 160.16(5) 2_646 2_656 yes
S6 Y5 S9 160.16(5) 2_656 2_646 yes
S9 Y5 S9 96.54(5) 2_646 2_656 yes
S6 Y5 S9 83.30(4) 2_656 2_656 yes
S4 Y6 S8 73.46(5) . . yes
S3 Y6 S4 148.61(6) 1_455 . yes
S2 Y6 S4 79.75(4) 2_646 . yes
S3 Y6 S4 124.81(3) 2_646 . yes
S2 Y6 S4 79.75(4) 2_656 . yes
S3 Y6 S4 124.81(3) 2_656 . yes
S3 Y6 S8 137.94(6) 1_455 . yes
S2 Y6 S8 125.14(4) 2_646 . yes
S3 Y6 S8 75.73(4) 2_646 . yes
S2 Y6 S8 125.14(4) 2_656 . yes
S3 Y6 S8 75.73(4) 2_656 . yes
S2 Y6 S3 79.14(4) 2_646 1_455 yes
S3 Y6 S3 74.63(4) 1_455 2_646 yes
S2 Y6 S3 79.14(4) 2_656 1_455 yes
S3 Y6 S3 74.63(4) 1_455 2_656 yes
S2 Y6 S3 82.19(4) 2_646 2_646 yes
S2 Y6 S2 94.77(5) 2_646 2_656 yes
S2 Y6 S3 153.72(5) 2_646 2_656 yes
S2 Y6 S3 153.72(5) 2_656 2_646 yes
S3 Y6 S3 89.10(4) 2_646 2_656 yes
S2 Y6 S3 82.19(4) 2_656 2_656 yes
Y2 S1 Y4 134.09(8) . . yes
Y2 S1 Y2 103.69(4) . 2_645 yes
Y2 S1 Y2 103.69(4) . 2_655 yes
Y2 S1 Y4 106.33(4) 2_645 . yes
Y2 S1 Y4 106.33(4) 2_655 . yes
Y2 S1 Y2 96.76(7) 2_645 2_655 yes
Y1 S2 Y4 146.14(8) 1_655 . yes
Y4 S2 Y6 100.22(4) . 2_646 yes
Y4 S2 Y6 100.22(4) . 2_656 yes
Y1 S2 Y6 102.51(4) 1_655 2_646 yes
Y1 S2 Y6 102.51(4) 1_655 2_656 yes
Y6 S2 Y6 94.77(6) 2_646 2_656 yes
Y1 S3 Y6 101.03(4) 2_646 1_655 yes
Y6 S3 Y6 105.37(5) 1_655 2_646 yes
Y1 S3 Y6 101.03(4) 2_656 1_655 yes
Y6 S3 Y6 105.37(5) 1_655 2_656 yes
Y1 S3 Y6 83.97(2) 2_646 2_646 yes
Y1 S3 Y1 91.01(6) 2_646 2_656 yes
Y1 S3 Y6 153.60(6) 2_646 2_656 yes
Y1 S3 Y6 153.60(6) 2_656 2_646 yes
Y6 S3 Y6 89.10(5) 2_646 2_656 yes
Y1 S3 Y6 83.97(2) 2_656 2_656 yes
Y5 S4 Y6 128.70(8) . . yes
Y4 S4 Y5 117.23(4) 2_646 . yes
Y4 S4 Y5 117.23(4) 2_656 . yes
Y4 S4 Y6 95.31(4) 2_646 . yes
Y4 S4 Y6 95.31(4) 2_656 . yes
Y4 S4 Y4 96.33(6) 2_646 2_656 yes
Y2 S5 Y4 96.70(4) . 2_645 yes
Y2 S5 Y3 97.07(5) . 2_646 yes
Y2 S5 Y4 96.70(4) . 2_655 yes
Y2 S5 Y3 97.07(5) . 2_656 yes
Y3 S5 Y4 88.25(1) 2_646 2_645 yes
Y4 S5 Y4 89.53(6) 2_645 2_655 yes
Y3 S5 Y4 166.22(6) 2_656 2_645 yes
Y3 S5 Y4 166.22(6) 2_646 2_655 yes
Y3 S5 Y3 90.68(5) 2_646 2_656 yes
Y3 S5 Y4 88.25(1) 2_656 2_655 yes
Y2 S6 Y3 99.12(5) 2_646 . yes
Y3 S6 Y5 111.51(4) . 2_646 yes
Y2 S6 Y3 99.12(5) 2_656 . yes
Y3 S6 Y5 111.51(4) . 2_656 yes
Y2 S6 Y5 83.09(2) 2_646 2_646 yes
Y2 S6 Y2 87.19(5) 2_646 2_656 yes
Y2 S6 Y5 148.93(6) 2_646 2_656 yes
Y2 S6 Y5 148.93(6) 2_656 2_646 yes
Y5 S6 Y5 90.20(6) 2_646 2_656 yes
Y2 S6 Y5 83.09(2) 2_656 2_656 yes
Y1 S7 Y3 146.62(8) 1_656 . yes
Y1 S7 Y3 98.33(5) 2_646 . yes
Y1 S7 Y3 98.33(5) 2_656 . yes
Y1 S7 Y1 103.99(5) 1_656 2_646 yes
Y1 S7 Y1 103.99(5) 1_656 2_656 yes
Y1 S7 Y1 95.07(6) 2_646 2_656 yes
Y1 S8 Y6 82.18(5) . . yes
Y1 S8 Y3 91.69(5) . 2_646 yes
Y1 S8 Y3 91.69(5) . 2_656 yes
Y3 S8 Y6 130.39(3) 2_646 . yes
Y3 S8 Y6 130.39(3) 2_656 . yes
Y3 S8 Y3 98.82(6) 2_646 2_656 yes
Y2 S9 Y5 85.45(4) . . yes
Y2 S9 Y5 131.60(3) . 2_646 yes
Y2 S9 Y5 131.60(3) . 2_656 yes
Y5 S9 Y5 95.76(5) . 2_646 yes
Y5 S9 Y5 95.76(5) . 2_656 yes
Y5 S9 Y5 96.54(6) 2_646 2_656 yes

loop_
_geom_bond_atom_site_label_1
_geom_bond_atom_site_label_2
_geom_bond_distance
_geom_bond_site_symmetry_2
_geom_bond_publ_flag
Y1 S8 2.9859(18) . yes
Y1 S7 2.739(2) 1_454 yes
Y1 S2 2.8122(16) 1_455 yes
Y1 S3 2.8114(15) 2_646 yes
Y1 S7 2.7184(13) 2_646 yes
Y1 S3 2.8114(15) 2_656 yes
Y1 S7 2.7184(13) 2_656 yes
Y2 S1 2.7635(16) . yes
Y2 S5 2.9130(17) . yes
Y2 S9 2.809(2) . yes
Y2 S1 2.6826(14) 2_645 yes
Y2 S6 2.9081(14) 2_646 yes
Y2 S1 2.6826(14) 2_655 yes
Y2 S6 2.9081(14) 2_656 yes
Y3 S6 2.7344(17) . yes
Y3 S7 2.6262(18) . yes
Y3 S5 2.8194(14) 2_646 yes
Y3 S8 2.6409(13) 2_646 yes
Y3 S5 2.8194(14) 2_656 yes
Y3 S8 2.6409(13) 2_656 yes
Y4 S1 2.6958(17) . yes
Y4 S2 2.6828(16) . yes
Y4 S5 2.8477(15) 2_645 yes
Y4 S4 2.6915(14) 2_646 yes
Y4 S5 2.8477(15) 2_655 yes
Y4 S4 2.6915(14) 2_656 yes
Y5 S4 2.7251(17) . yes
Y5 S9 2.8018(17) . yes
Y5 S6 2.8310(15) 2_646 yes
Y5 S9 2.6871(13) 2_646 yes
Y5 S6 2.8310(15) 2_656 yes
Y5 S9 2.6871(13) 2_656 yes
Y6 S4 2.9187(16) . yes
Y6 S8 2.780(2) . yes
Y6 S3 2.7848(16) 1_455 yes
Y6 S2 2.7251(14) 2_646 yes
Y6 S3 2.8585(14) 2_646 yes
Y6 S2 2.7251(14) 2_656 yes
Y6 S3 2.8585(14) 2_656 yes

loop_
_geom_torsion_atom_site_label_1
_geom_torsion_atom_site_label_2
_geom_torsion_atom_site_label_3
_geom_torsion_atom_site_label_4
_geom_torsion
_geom_torsion_publ_flag
S5 Y2 S1 Y4 180.00(1) no
S9 Y2 S1 Y4 0.00(1) no
S1 Y2 S9 Y5 180.00(1) no
S5 Y2 S9 Y5 0.00(1) no
S8 Y6 S4 Y5 0.00(1) no
S4 Y6 S8 Y1 -180.00(1) no
